data_4338096
loop_
_publ_author_name
'Liu, Min-Min'
'Hou, Juan-Juan'
'Qi, Zhi-Kai'
'Duan, Li Na'
'Ji, Wen-Juan'
'Han, Cai-Yun'
'Zhang, Xian-Ming'

_publ_section_title
;
 Tuning of valence States, bonding types, hierarchical structures, and
 physical properties in copper/halide/isonicotinate system.
;
_journal_issue 8
_journal_name_full 'Inorganic chemistry'
_journal_page_first 4130
_journal_page_last 4143
_journal_paper_doi 10.1021/ic5001232
_journal_volume 53
_journal_year 2014
_chemical_formula_moiety 'C14 H13 Cl Cu2 N2 O8'
_chemical_formula_sum 'C14 H13 Cl Cu2 N2 O8'
_chemical_formula_weight 499.79
_chemical_name_systematic
;
 ? 
;
_space_group_crystal_system monoclinic
_space_group_IT_number 14
_space_group_name_Hall '-P 2yab'
_space_group_name_H-M_alt 'P 1 21/a 1'
_symmetry_space_group_name_Hall '-P 2yab'
_symmetry_space_group_name_H-M 'P 1 21/a 1'
_atom_sites_solution_hydrogens geom
_atom_sites_solution_primary direct
_atom_sites_solution_secondary difmap
_audit_creation_date 2008-01-12
_audit_creation_method
;
  Olex2 1.2
  (compiled 2012.05.09 svn.r2324, GUI svn.r4230)
;
_cell_angle_alpha 90.00
_cell_angle_beta 92.6352(7)
_cell_angle_gamma 90.00
_cell_formula_units_Z 4
_cell_length_a 11.3747(4)
_cell_length_b 12.1459(4)
_cell_length_c 12.6348(5)
_cell_measurement_reflns_used 4242
_cell_measurement_temperature 298(2)
_cell_measurement_theta_max 28.390
_cell_measurement_theta_min 2.327
_cell_volume 1743.73(11)
_computing_molecular_graphics
;
O. V. Dolomanov, L. J. Bourhis, R. J. Gildea, J. A. K. Howard and H. Puschmann,
OLEX2: a complete structure solution, refinement and analysis program.
J. Appl. Cryst. (2009). 42, 339-341.
;
_computing_publication_material
;
O. V. Dolomanov, L. J. Bourhis, R. J. Gildea, J. A. K. Howard and H. Puschmann,
OLEX2: a complete structure solution, refinement and analysis program.
J. Appl. Cryst. (2009). 42, 339-341.
;
_computing_structure_refinement
;
XL, G.M. Sheldrick, Acta Cryst.
(2008). A64, 112-122
;
_computing_structure_solution
;
XS, G.M. Sheldrick, Acta Cryst.
(2008). A64, 112-122
;
_diffrn_ambient_temperature 298.15
_diffrn_measured_fraction_theta_full 0.954
_diffrn_measured_fraction_theta_max 0.954
_diffrn_radiation_monochromator graphite
_diffrn_radiation_type 'MO K\a'
_diffrn_radiation_wavelength 0.71073
_diffrn_reflns_av_R_equivalents 0.0161
_diffrn_reflns_av_unetI/netI 0.0226
_diffrn_reflns_limit_h_max 12
_diffrn_reflns_limit_h_min -12
_diffrn_reflns_limit_k_max 10
_diffrn_reflns_limit_k_min -14
_diffrn_reflns_limit_l_max 10
_diffrn_reflns_limit_l_min -15
_diffrn_reflns_number 6149
_diffrn_reflns_theta_full 24.99
_diffrn_reflns_theta_max 24.99
_diffrn_reflns_theta_min 1.61
_diffrn_source 'fine-focus sealed tube'
_diffrn_source_current 20.0
_diffrn_source_power 1.0
_diffrn_source_voltage 50.0
_exptl_absorpt_coefficient_mu 2.639
_exptl_absorpt_correction_T_max 1
_exptl_absorpt_correction_T_min 0.588233
_exptl_absorpt_correction_type multi-scan
_exptl_absorpt_process_details
;
? was used for absorption correction.
R(int) was 0.0489 before and 0.0162 after correction.
The Ratio of minimum to maximum transmission is 0.5882.
The \l/2 correction factor is 0.0015.
;
_exptl_crystal_colour blue
_exptl_crystal_colour_primary blue
_exptl_crystal_density_diffrn 1.904
_exptl_crystal_density_method 'not measured'
_exptl_crystal_F_000 1000
_exptl_crystal_size_max 0.48
_exptl_crystal_size_mid 0.36
_exptl_crystal_size_min 0.2
_refine_diff_density_max 0.533
_refine_diff_density_min -0.483
_refine_diff_density_rms 0.088
_refine_ls_extinction_method none
_refine_ls_goodness_of_fit_ref 1.065
_refine_ls_hydrogen_treatment mixed
_refine_ls_matrix_type full
_refine_ls_number_parameters 248
_refine_ls_number_reflns 2933
_refine_ls_number_restraints 2
_refine_ls_restrained_S_all 1.065
_refine_ls_R_factor_all 0.0292
_refine_ls_R_factor_gt 0.0263
_refine_ls_shift/su_max 0.001
_refine_ls_shift/su_mean 0.000
_refine_ls_structure_factor_coef Fsqd
_refine_ls_weighting_details 'calc w=1/[\s^2^(Fo^2^)+(0.0490P)^2^+0.3758P] where P=(Fo^2^+2Fc^2^)/3'
_refine_ls_weighting_scheme calc
_refine_ls_wR_factor_gt 0.0750
_refine_ls_wR_factor_ref 0.0768
_reflns_number_gt 2668
_reflns_number_total 2933
_reflns_threshold_expression >2sigma(I)
_cod_data_source_file ic5001232_si_002.cif
_cod_data_source_block 7
_cod_depositor_comments 'Adding full bibliography for 4338090--4338098.cif.'
_cod_database_code 4338096

loop_
_space_group_symop_id
_space_group_symop_operation_xyz
1 'x, y, z'
2 '-x+1/2, y+1/2, -z'
3 '-x, -y, -z'
4 'x-1/2, -y-1/2, z'

loop_
_atom_site_label
_atom_site_type_symbol
_atom_site_fract_x
_atom_site_fract_y
_atom_site_fract_z
_atom_site_U_iso_or_equiv
_atom_site_adp_type
_atom_site_occupancy
_atom_site_symmetry_multiplicity
_atom_site_calc_flag
_atom_site_refinement_flags
Cu2 Cu -0.01427(3) 0.89476(2) 0.40088(2) 0.02329(12) Uani 1 1 d .
Cu1 Cu 0.11391(3) 0.37740(2) 0.88819(2) 0.02422(12) Uani 1 1 d .
Cl1 Cl 0.15339(6) 0.95742(5) 0.48411(5) 0.03050(17) Uani 1 1 d .
O1 O 0.10151(18) 0.48674(15) 0.77534(15) 0.0357(5) Uani 1 1 d .
N1 N -0.01295(19) 0.76525(17) 0.50068(16) 0.0266(5) Uani 1 1 d .
O6 O 0.08520(16) 0.25995(15) 0.78027(14) 0.0293(4) Uani 1 1 d .
O5W O 0.14722(18) 0.49229(15) 0.99400(14) 0.0332(4) Uani 1 1 d .
H5WA H 0.1135 0.5520 0.9739 0.050 Uiso 1 1 d R
H5WB H 0.2214 0.5028 1.0007 0.050 Uiso 1 1 d R
O8 O -0.16593(16) 0.84282(14) 0.34243(13) 0.0288(4) Uani 1 1 d .
O4 O 0.11252(17) 0.27051(15) 1.00483(14) 0.0343(5) Uani 1 1 d .
N2 N -0.00390(19) 0.00430(17) 1.28219(16) 0.0245(5) Uani 1 1 d .
C3 C 0.0024(3) 0.5313(2) 0.7548(2) 0.0282(6) Uani 1 1 d .
O7 O 0.29894(16) 0.32596(14) 0.85896(14) 0.0286(4) Uani 1 1 d D
H7 H 0.322(3) 0.2942(18) 0.9141(11) 0.043 Uiso 1 1 d D
O2 O -0.08773(19) 0.51750(18) 0.80510(15) 0.0432(5) Uani 1 1 d .
C14 C 0.1081(3) 0.10697(19) 1.1605(2) 0.0272(6) Uani 1 1 d .
H14 H 0.1807 0.1223 1.1328 0.033 Uiso 1 1 calc R
C10 C 0.0072(2) 0.1605(2) 1.12191(19) 0.0242(5) Uani 1 1 d .
C9 C 0.0128(3) 0.2484(2) 1.03805(18) 0.0267(6) Uani 1 1 d .
C4 C -0.0041(2) 0.60961(19) 0.6620(2) 0.0246(6) Uani 1 1 d .
C13 C 0.0990(2) 0.0312(2) 1.2401(2) 0.0266(6) Uani 1 1 d .
H13 H 0.1673 -0.0034 1.2663 0.032 Uiso 1 1 calc R
C2 C 0.1719(2) 0.22233(19) 0.73562(18) 0.0234(5) Uani 1 1 d .
C8 C -0.0983(3) 0.6807(2) 0.6483(2) 0.0317(6) Uani 1 1 d .
H8 H -0.1606 0.6770 0.6933 0.038 Uiso 1 1 calc R
C7 C -0.0994(2) 0.7570(2) 0.5679(2) 0.0318(6) Uani 1 1 d .
H7A H -0.1631 0.8048 0.5600 0.038 Uiso 1 1 calc R
C5 C 0.0833(3) 0.6146(2) 0.5895(2) 0.0359(7) Uani 1 1 d .
H5 H 0.1462 0.5658 0.5940 0.043 Uiso 1 1 calc R
C12 C -0.1018(2) 0.0536(2) 1.2427(2) 0.0308(6) Uani 1 1 d .
H12 H -0.1738 0.0346 1.2696 0.037 Uiso 1 1 calc R
C11 C -0.0994(3) 0.1319(2) 1.1631(2) 0.0319(6) Uani 1 1 d .
H11 H -0.1688 0.1651 1.1375 0.038 Uiso 1 1 calc R
O3 O -0.08103(18) 0.29403(15) 1.00782(15) 0.0363(5) Uani 1 1 d .
C1 C 0.2951(2) 0.2536(2) 0.7718(2) 0.0346(7) Uani 1 1 d D
H1A H 0.3387 0.1874 0.7909 0.041 Uiso 1 1 calc R
H1B H 0.3335 0.2882 0.7135 0.041 Uiso 1 1 calc R
C6 C 0.0758(3) 0.6930(2) 0.5105(2) 0.0375(7) Uani 1 1 d .
H6 H 0.1348 0.6957 0.4620 0.045 Uiso 1 1 calc R

loop_
_atom_site_aniso_label
_atom_site_aniso_U_11
_atom_site_aniso_U_22
_atom_site_aniso_U_33
_atom_site_aniso_U_23
_atom_site_aniso_U_13
_atom_site_aniso_U_12
Cu2 0.0275(2) 0.02226(18) 0.01977(18) 0.00671(11) -0.00240(14) -0.00280(12)
Cu1 0.0280(2) 0.02398(18) 0.02089(18) 0.00717(11) 0.00302(14) 0.00286(12)
Cl1 0.0289(4) 0.0341(3) 0.0280(3) 0.0037(3) -0.0039(3) -0.0041(3)
O1 0.0411(12) 0.0357(10) 0.0305(10) 0.0159(8) 0.0032(9) 0.0055(9)
N1 0.0278(13) 0.0259(11) 0.0257(11) 0.0100(9) -0.0019(9) -0.0023(9)
O6 0.0222(10) 0.0342(10) 0.0314(10) -0.0010(8) -0.0012(8) -0.0022(8)
O5W 0.0413(12) 0.0291(9) 0.0295(10) 0.0030(8) 0.0038(9) 0.0039(8)
O8 0.0338(11) 0.0280(9) 0.0240(9) -0.0005(8) -0.0049(8) -0.0033(8)
O4 0.0413(12) 0.0319(10) 0.0300(10) 0.0145(8) 0.0063(9) 0.0008(9)
N2 0.0280(13) 0.0245(11) 0.0208(10) 0.0066(9) -0.0001(9) -0.0008(9)
C3 0.0396(17) 0.0242(13) 0.0207(13) 0.0014(10) 0.0001(12) -0.0019(12)
O7 0.0279(11) 0.0305(10) 0.0271(9) -0.0025(8) -0.0030(8) -0.0010(8)
O2 0.0417(13) 0.0575(13) 0.0310(11) 0.0186(9) 0.0086(9) -0.0030(10)
C14 0.0299(16) 0.0276(13) 0.0243(13) 0.0043(10) 0.0048(12) 0.0004(11)
C10 0.0315(15) 0.0207(12) 0.0202(12) 0.0038(10) -0.0005(11) -0.0009(11)
C9 0.0396(17) 0.0220(12) 0.0178(12) 0.0015(10) -0.0046(11) -0.0028(11)
C4 0.0302(16) 0.0221(12) 0.0213(13) 0.0038(9) -0.0006(11) -0.0026(10)
C13 0.0277(15) 0.0263(13) 0.0260(13) 0.0043(10) 0.0019(11) 0.0045(11)
C2 0.0288(15) 0.0205(12) 0.0207(12) 0.0070(10) -0.0011(11) -0.0006(10)
C8 0.0321(16) 0.0322(14) 0.0314(14) 0.0087(11) 0.0087(12) 0.0023(12)
C7 0.0248(15) 0.0313(14) 0.0393(15) 0.0115(12) 0.0017(12) 0.0035(11)
C5 0.0358(18) 0.0364(16) 0.0361(16) 0.0154(12) 0.0091(13) 0.0127(12)
C12 0.0261(15) 0.0341(14) 0.0322(14) 0.0100(12) 0.0006(12) 0.0005(12)
C11 0.0292(16) 0.0321(14) 0.0340(15) 0.0107(11) -0.0030(12) 0.0021(12)
O3 0.0418(13) 0.0284(10) 0.0372(11) 0.0122(8) -0.0132(9) -0.0016(9)
C1 0.0271(16) 0.0407(16) 0.0359(15) -0.0126(13) 0.0011(12) -0.0002(12)
C6 0.0349(17) 0.0451(17) 0.0334(15) 0.0169(13) 0.0118(13) 0.0106(13)

loop_
_atom_type_symbol
_atom_type_description
_atom_type_scat_dispersion_real
_atom_type_scat_dispersion_imag
_atom_type_scat_source
C C 0.0033 0.0016 'International Tables Vol C Tables 4.2.6.8 and 6.1.1.4'
H H 0.0000 0.0000 'International Tables Vol C Tables 4.2.6.8 and 6.1.1.4'
Cl Cl 0.1484 0.1585 'International Tables Vol C Tables 4.2.6.8 and 6.1.1.4'
Cu Cu 0.3201 1.2651 'International Tables Vol C Tables 4.2.6.8 and 6.1.1.4'
N N 0.0061 0.0033 'International Tables Vol C Tables 4.2.6.8 and 6.1.1.4'
O O 0.0106 0.0060 'International Tables Vol C Tables 4.2.6.8 and 6.1.1.4'

loop_
_geom_angle_atom_site_label_1
_geom_angle_atom_site_label_2
_geom_angle_atom_site_label_3
_geom_angle
_geom_angle_site_symmetry_1
_geom_angle_site_symmetry_3
N1 Cu2 Cl1 89.42(7) . .
O8 Cu2 Cl1 174.38(6) . .
O8 Cu2 N1 88.02(8) . .
O8 Cu2 N2 90.73(8) . 1_564
N2 Cu2 Cl1 92.69(6) 1_564 .
N2 Cu2 N1 169.48(9) 1_564 .
O1 Cu1 O6 89.03(8) . .
O1 Cu1 O5W 91.10(8) . .
O1 Cu1 O4 175.08(8) . .
O1 Cu1 O7 96.10(8) . .
O6 Cu1 O7 79.23(7) . .
O5W Cu1 O6 178.29(8) . .
O5W Cu1 O4 88.10(8) . .
O5W Cu1 O7 99.06(7) . .
O4 Cu1 O6 91.92(8) . .
O4 Cu1 O7 88.82(7) . .
C3 O1 Cu1 118.36(17) . .
C7 N1 Cu2 118.20(17) . .
C7 N1 C6 117.9(2) . .
C6 N1 Cu2 123.59(17) . .
C2 O6 Cu1 117.72(16) . .
C2 O8 Cu2 120.86(17) 3_566 .
C9 O4 Cu1 115.49(16) . .
C13 N2 Cu2 122.41(17) . 1_546
C12 N2 Cu2 119.79(17) . 1_546
C12 N2 C13 117.8(2) . .
O1 C3 C4 116.1(2) . .
O2 C3 O1 125.8(2) . .
O2 C3 C4 118.1(2) . .
C1 O7 Cu1 107.89(15) . .
C13 C14 C10 118.9(3) . .
C14 C10 C9 121.1(2) . .
C11 C10 C14 118.4(2) . .
C11 C10 C9 120.5(2) . .
O4 C9 C10 117.0(2) . .
O3 C9 O4 125.2(2) . .
O3 C9 C10 117.8(2) . .
C8 C4 C3 120.0(2) . .
C8 C4 C5 117.8(2) . .
C5 C4 C3 122.1(2) . .
N2 C13 C14 123.2(2) . .
O6 C2 O8 124.6(2) . 3_566
O6 C2 C1 121.1(2) . .
O8 C2 C1 114.3(2) 3_566 .
C7 C8 C4 119.6(2) . .
N1 C7 C8 122.6(2) . .
C6 C5 C4 119.2(3) . .
N2 C12 C11 122.2(3) . .
C10 C11 C12 119.4(3) . .
O7 C1 C2 113.0(2) . .
N1 C6 C5 122.7(2) . .

loop_
_geom_bond_atom_site_label_1
_geom_bond_atom_site_label_2
_geom_bond_distance
_geom_bond_site_symmetry_2
Cu2 Cl1 2.2667(7) .
Cu2 N1 2.0156(19) .
Cu2 O8 1.9499(18) .
Cu2 N2 2.0122(19) 1_564
Cu1 O1 1.9489(17) .
Cu1 O6 1.9900(18) .
Cu1 O5W 1.9574(18) .
Cu1 O4 1.9646(17) .
Cu1 O7 2.2422(19) .
O1 C3 1.267(3) .
N1 C7 1.332(3) .
N1 C6 1.339(3) .
O6 C2 1.245(3) .
O8 C2 1.264(3) 3_566
O4 C9 1.256(3) .
N2 Cu2 2.0122(19) 1_546
N2 C13 1.349(3) .
N2 C12 1.341(3) .
C3 O2 1.242(3) .
C3 C4 1.509(3) .
O7 C1 1.408(3) .
C14 C10 1.388(4) .
C14 C13 1.370(4) .
C10 C9 1.508(3) .
C10 C11 1.385(4) .
C9 O3 1.247(3) .
C4 C8 1.381(4) .
C4 C5 1.383(4) .
C2 O8 1.264(3) 3_566
C2 C1 1.503(4) .
C8 C7 1.376(4) .
C5 C6 1.379(4) .
C12 C11 1.386(4) .
